data_2000041
loop_
_publ_author_name
'Ehrlich, Grant M.'
'Warren, Christopher J.'
'Haushalter, Robert C.'
'DiSalvo, Francis J.'

_publ_section_title
;
 Preparation and Structure of [Mo~6~Cl~8~(CH~3~CN)~6~](SbCl~6~)~4~ &#x00B7;
 2EtOH
;
_journal_issue 16
_journal_name_full 'Inorganic Chemistry'
_journal_page_first 4284
_journal_page_last 4286
_journal_paper_doi 10.1021/ic00120a042
_journal_volume 34
_journal_year 1995
_chemical_formula_sum 'C16 H30 Cl32 Mo6 N6 O2 Sb4'
_space_group_IT_number 61
_symmetry_cell_setting orthorhombic
_symmetry_Int_Tables_number 61
_symmetry_space_group_name_Hall '-P 2ac 2ab'
_symmetry_space_group_name_H-M 'P b c a'
_cell_angle_alpha 90
_cell_angle_beta 90
_cell_angle_gamma 90
_cell_formula_units_Z 4
_cell_length_a 25.043(8)
_cell_length_b 21.253(7)
_cell_length_c 13.188(6)
_cell_volume 7019.166
_diffrn_ambient_temperature ?
_exptl_crystal_colour yellow
_exptl_crystal_density_diffrn 2.397
_refine_ls_R_factor_gt 0.066
_refine_ls_wR_factor_gt 0.066
_cod_database_code 2000041

loop_
_symmetry_equiv_pos_site_id
_symmetry_equiv_pos_as_xyz
1 x,y,z
2 1/2-x,-y,1/2+z
3 1/2+x,1/2-y,-z
4 -x,1/2+y,1/2-z
5 -x,-y,-z
6 -1/2+x,y,-1/2-z
7 -1/2-x,-1/2+y,z
8 x,-1/2-y,-1/2+z

loop_
_atom_site_label
_atom_site_type_symbol
_atom_site_fract_x
_atom_site_fract_y
_atom_site_fract_z
Sb1 Sb 0.2394(1) 0.3900(1) 0.3219(3)
Sb2 Sb -0.0404(1) 0.3329(1) 0.4779(2)
Mo1 Mo 0.0373(1) 0.0178(1) 0.3843(2)
Mo2 Mo 0.0312(1) 0.0674(1) 0.5631(2)
Mo3 Mo -0.0546(1) 0.0511(1) 0.4569(2)
Cl1 Cl 0.1163(3) 0.0316(4) 0.4916(8)
Cl2 Cl 0.0140(3) 0.1285(4) 0.4080(7)
Cl3 Cl 0.0576(4) -0.0948(4) 0.3701(7)
Cl4 Cl -0.0454(4) 0.0015(4) 0.2912(6)
Cl5 Cl 0.2822(7) 0.4660(8) 0.229(1)
Cl6 Cl 0.2585(5) 0.4459(6) 0.470(1)
Cl7 Cl 0.1590(6) 0.4426(7) 0.310(1)
Cl8 Cl 0.1958(6) 0.3133(7) 0.424(1)
Cl9 Cl 0.2187(6) 0.3332(6) 0.174(1)
Cl10 Cl 0.3175(6) 0.3312(7) 0.344(1)
Cl11 Cl -0.0041(5) 0.4219(6) 0.402(1)
Cl12 Cl -0.0289(5) 0.3790(6) 0.636(1)
Cl13 Cl -0.1240(6) 0.3723(6) 0.459(1)
Cl14 Cl -0.0731(4) 0.2427(5) 0.558(1)
Cl15 Cl -0.0483(5) 0.2820(5) 0.3203(9)
Cl16 Cl 0.0485(5) 0.2912(5) 0.4902(9)
O1 O 0.180(2) 0.136(2) 0.298(4)
N1 N 0.080(1) 0.034(1) 0.246(3)
N2 N 0.066(1) 0.148(1) 0.639(2)
N3 N -0.116(1) 0.112(1) 0.403(2)
C1 C 0.098(1) 0.045(2) 0.168(3)
C2 C 0.122(1) 0.054(2) 0.067(3)
C3 C 0.077(1) 0.193(2) 0.683(3)
C4 C 0.094(1) 0.249(2) 0.737(3)
C5 C -0.145(2) 0.146(2) 0.386(3)
C6 C -0.185(2) 0.202(2) 0.367(3)
C7 C 0.259(3) 0.124(3) 0.410(5)
C8 C 0.217(3) 0.131(4) 0.370(7)
Mo2D* Mo -0.0312(1) -0.0674(1) 0.4369(2)
Mo3D* Mo 0.0546(1) -0.0511(1) 0.5431(2)
Mo1D* Mo -0.0373(1) -0.0178(1) 0.6157(2)
Cl3D* Cl -0.0576(4) 0.0948(4) 0.6299(7)
Cl4D* Cl 0.0454(4) -0.0015(4) 0.7088(6)
Cl1D* Cl -0.1163(3) -0.0316(4) 0.5084(8)
Cl2D* Cl -0.0140(3) -0.1285(4) 0.5920(7)
N2D* N -0.066(1) -0.148(1) 0.361(2)
N3D* N 0.116(1) -0.112(1) 0.597(2)
N1D* N -0.080(1) -0.034(1) 0.754(3)
C3D* C -0.077(1) -0.193(2) 0.317(3)
C5D* C 0.145(2) -0.146(2) 0.614(3)
C1D* C -0.098(1) -0.045(2) 0.832(3)
C4D* C -0.094(1) -0.249(2) 0.263(3)
C6D* C 0.185(2) -0.202(2) 0.633(3)
C2D* C -0.122(1) -0.054(2) 0.933(3)

loop_
_atom_type_symbol
_atom_type_radius_bond
C 0.68
Cl 0.99
Mo 1.47
N 0.68
O 0.68
Sb 1.46
